data_4321541
loop_
_publ_author_name
'Paul V. Bernhardt'
'Brendan P. Macpherson'
'Manuel Martinez'

_publ_section_title
;
 Discrete Dinuclear Cyano-Bridged Complexes
;
_journal_name_full 'Inorganic Chemistry'
_journal_page_first 5203
_journal_page_last 5208
_journal_paper_doi 10.1021/ic000379q
_journal_volume 39
_journal_year 2000
_chemical_formula_sum 'C11 H27 Cl3 Co N5 O8'
_chemical_formula_weight 522.66
_chemical_name_systematic
; 
 ? 
;
_space_group_IT_number 61
_symmetry_cell_setting orthorhombic
_symmetry_space_group_name_Hall '-P 2ac 2ab'
_symmetry_space_group_name_H-M 'P b c a'
_atom_sites_solution_hydrogens geom
_atom_sites_solution_primary direct
_atom_sites_solution_secondary difmap
_audit_creation_method SHELXL-97
_cell_angle_alpha 90.00
_cell_angle_beta 90.00
_cell_angle_gamma 90.00
_cell_formula_units_Z 8
_cell_length_a 11.833(3)
_cell_length_b 13.363(2)
_cell_length_c 26.015(2)
_cell_measurement_reflns_used 25
_cell_measurement_temperature 296(2)
_cell_measurement_theta_max 14
_cell_measurement_theta_min 10
_cell_volume 4113.6(13)
_computing_cell_refinement CAD4
_computing_data_collection CAD4
_computing_data_reduction XTAL3.2
_computing_molecular_graphics PLATON
_computing_publication_material SHELXL-97
_computing_structure_refinement 'SHELXL-97 (Sheldrick, 1997)'
_computing_structure_solution 'SHELXS-86 (Sheldrick, 1990)'
_diffrn_ambient_temperature 296(2)
_diffrn_measured_fraction_theta_full 0.820
_diffrn_measured_fraction_theta_max 0.820
_diffrn_measurement_device_type CAD4
_diffrn_radiation_monochromator graphite
_diffrn_radiation_source 'fine-focus sealed tube'
_diffrn_radiation_type MoK\a
_diffrn_radiation_wavelength 0.71073
_diffrn_reflns_av_R_equivalents 0.0000
_diffrn_reflns_av_sigmaI/netI 0.0237
_diffrn_reflns_limit_h_max 14
_diffrn_reflns_limit_h_min 0
_diffrn_reflns_limit_k_max 15
_diffrn_reflns_limit_k_min 0
_diffrn_reflns_limit_l_max 31
_diffrn_reflns_limit_l_min 0
_diffrn_reflns_number 5412
_diffrn_reflns_theta_full 29.97
_diffrn_reflns_theta_max 29.97
_diffrn_reflns_theta_min 1.57
_diffrn_standards_interval_time 7200
_diffrn_standards_number 3
_exptl_absorpt_coefficient_mu 1.273
_exptl_absorpt_correction_T_max 0.8833
_exptl_absorpt_correction_T_min 0.5686
_exptl_crystal_colour red
_exptl_crystal_density_diffrn 1.688
_exptl_crystal_density_method 'not measured'
_exptl_crystal_description prism
_exptl_crystal_F_000 2160
_exptl_crystal_size_max 0.50
_exptl_crystal_size_mid 0.50
_exptl_crystal_size_min 0.10
_refine_diff_density_max 0.860
_refine_diff_density_min -0.530
_refine_diff_density_rms 0.086
_refine_ls_extinction_method none
_refine_ls_goodness_of_fit_ref 1.025
_refine_ls_hydrogen_treatment mixed
_refine_ls_matrix_type full
_refine_ls_number_parameters 253
_refine_ls_number_reflns 5412
_refine_ls_number_restraints 0
_refine_ls_restrained_S_all 1.025
_refine_ls_R_factor_all 0.0759
_refine_ls_R_factor_gt 0.0445
_refine_ls_shift/su_max 0.000
_refine_ls_shift/su_mean 0.000
_refine_ls_structure_factor_coef Fsqd
_refine_ls_weighting_details 'w=1/[\s^2^(Fo^2^)+(0.0726P)^2^+4.8759P] where P=(Fo^2^+2Fc^2^)/3'
_refine_ls_weighting_scheme calc
_refine_ls_wR_factor_gt 0.1222
_refine_ls_wR_factor_ref 0.1426
_reflns_number_gt 3659
_reflns_number_total 5412
_reflns_threshold_expression >2sigma(I)
_cod_data_source_file ic000379q_1.cif
_cod_data_source_block bm14039
_cod_depositor_comments
;
The following automatic conversions were performed:

'_refine_ls_weighting_scheme' value 'calc
w=1/[\s^2^(Fo^2^)+(0.0726P)^2^+4.8759P] where P=(Fo^2^+2Fc^2^)/3' was
changed to 'calc'. New tag '_refine_ls_weighting_details' was
created. The value of the new tag was set to
'w=1/[\s^2^(Fo^2^)+(0.0726P)^2^+4.8759P] where P=(Fo^2^+2Fc^2^)/3'.

Automatic conversion script
Id: cif_fix_values 3143 2015-03-26 13:38:13Z robertas 
;
_cod_database_code 4321541

loop_
_symmetry_equiv_pos_as_xyz
'x, y, z'
'-x+1/2, -y, z+1/2'
'-x, y+1/2, -z+1/2'
'x+1/2, -y+1/2, -z'
'-x, -y, -z'
'x-1/2, y, -z-1/2'
'x, -y-1/2, z-1/2'
'-x-1/2, y-1/2, z'

loop_
_atom_site_label
_atom_site_type_symbol
_atom_site_fract_x
_atom_site_fract_y
_atom_site_fract_z
_atom_site_U_iso_or_equiv
_atom_site_adp_type
_atom_site_occupancy
_atom_site_calc_flag
_atom_site_refinement_flags
_atom_site_disorder_assembly
_atom_site_disorder_group
Co Co 0.00379(3) 0.14271(3) 0.095565(14) 0.03003(12) Uani 1 d . . .
N1 N 0.1021(2) 0.2522(2) 0.11660(12) 0.0457(7) Uani 1 d . . .
H1 H 0.1744 0.2356 0.1083 0.055 Uiso 1 calc R . .
N2 N 0.1045(2) 0.0523(2) 0.13191(10) 0.0405(6) Uani 1 d . . .
H2 H 0.1763 0.0646 0.1211 0.049 Uiso 1 calc R . .
N3 N -0.0870(2) 0.0255(2) 0.07855(10) 0.0392(6) Uani 1 d . . .
H3 H -0.0662 0.0082 0.0461 0.047 Uiso 1 calc R . .
N4 N -0.0902(2) 0.2414(2) 0.06051(10) 0.0442(6) Uani 1 d . . .
H4 H -0.0691 0.2390 0.0269 0.053 Uiso 1 calc R . .
N5 N -0.0673(2) 0.1619(2) 0.16291(9) 0.0365(5) Uani 1 d . . .
H5A H -0.1111 0.2169 0.1635 0.044 Uiso 1 calc R . .
H5B H -0.1086 0.1083 0.1722 0.044 Uiso 1 calc R . .
C1 C 0.0952(3) 0.2633(3) 0.17358(15) 0.0557(9) Uani 1 d . . .
H1C H 0.0544 0.3240 0.1822 0.067 Uiso 1 calc R . .
H1D H 0.1706 0.2682 0.1880 0.067 Uiso 1 calc R . .
C2 C 0.0349(3) 0.1737(3) 0.19594(13) 0.0453(8) Uani 1 d . . .
C11 C 0.0072(4) 0.1881(3) 0.25254(15) 0.0640(11) Uani 1 d . . .
H11A H -0.0336 0.2496 0.2570 0.096 Uiso 1 calc R . .
H11B H 0.0760 0.1906 0.2720 0.096 Uiso 1 calc R . .
H11C H -0.0382 0.1332 0.2643 0.096 Uiso 1 calc R . .
C3 C 0.0985(3) 0.0752(3) 0.18809(13) 0.0506(9) Uani 1 d . . .
H3A H 0.1742 0.0806 0.2021 0.061 Uiso 1 calc R . .
H3B H 0.0596 0.0215 0.2059 0.061 Uiso 1 calc R . .
C4 C 0.0753(4) -0.0528(3) 0.11767(15) 0.0527(9) Uani 1 d . . .
H4A H 0.1003 -0.0984 0.1443 0.063 Uiso 1 calc R . .
H4B H 0.1124 -0.0710 0.0858 0.063 Uiso 1 calc R . .
C5 C -0.0499(4) -0.0587(3) 0.11158(14) 0.0542(9) Uani 1 d . . .
H5A H -0.0706 -0.1219 0.0959 0.065 Uiso 1 calc R . .
H5B H -0.0862 -0.0544 0.1449 0.065 Uiso 1 calc R . .
C6 C -0.2119(3) 0.0383(4) 0.07651(16) 0.0577(10) Uani 1 d . . .
H6A H -0.2401 0.0510 0.1109 0.069 Uiso 1 calc R . .
H6B H -0.2461 -0.0232 0.0643 0.069 Uiso 1 calc R . .
C7 C -0.2462(3) 0.1229(4) 0.04192(15) 0.0622(11) Uani 1 d . . .
H7A H -0.3275 0.1205 0.0374 0.075 Uiso 1 calc R . .
H7B H -0.2120 0.1125 0.0085 0.075 Uiso 1 calc R . .
C8 C -0.2146(3) 0.2258(3) 0.06062(15) 0.0577(10) Uani 1 d . . .
H8A H -0.2499 0.2755 0.0387 0.069 Uiso 1 calc R . .
H8B H -0.2431 0.2350 0.0952 0.069 Uiso 1 calc R . .
C9 C -0.0558(4) 0.3422(3) 0.07918(16) 0.0590(10) Uani 1 d . . .
H9A H -0.0932 0.3570 0.1115 0.071 Uiso 1 calc R . .
H9B H -0.0774 0.3928 0.0543 0.071 Uiso 1 calc R . .
C10 C 0.0701(4) 0.3431(3) 0.08653(18) 0.0627(11) Uani 1 d . . .
H10A H 0.1078 0.3426 0.0534 0.075 Uiso 1 calc R . .
H10B H 0.0928 0.4030 0.1049 0.075 Uiso 1 calc R . .
Cl1 Cl 0.10204(7) 0.12026(6) 0.02257(3) 0.0441(2) Uani 1 d . . .
Cl2 Cl -0.28002(9) -0.09046(7) 0.21827(3) 0.0529(2) Uani 1 d . . .
Cl3 Cl 0.08778(7) 0.65711(7) 0.08562(4) 0.0486(2) Uani 1 d . . .
O1 O -0.3001(3) -0.1232(2) 0.26867(12) 0.0731(9) Uani 1 d . . .
O2 O -0.2523(3) -0.1708(2) 0.18461(12) 0.0762(9) Uani 1 d . . .
O3 O -0.3832(4) -0.0481(4) 0.19880(17) 0.1233(18) Uani 1 d . . .
O4 O -0.1999(4) -0.0153(4) 0.21818(17) 0.137(2) Uani 1 d . . .
O5 O 0.0693(5) 0.5885(4) 0.0460(2) 0.142(2) Uani 1 d . . .
O6 O 0.1408(4) 0.7423(3) 0.0631(2) 0.1195(17) Uani 1 d . . .
O7 O 0.1621(3) 0.6173(5) 0.12119(17) 0.138(2) Uani 1 d . . .
O8 O -0.0137(3) 0.6840(4) 0.11058(18) 0.1045(14) Uani 1 d . . .

loop_
_atom_site_aniso_label
_atom_site_aniso_U_11
_atom_site_aniso_U_22
_atom_site_aniso_U_33
_atom_site_aniso_U_23
_atom_site_aniso_U_13
_atom_site_aniso_U_12
Co 0.0307(2) 0.0311(2) 0.0283(2) -0.00148(14) 0.00098(15) 0.00052(15)
N1 0.0451(15) 0.0390(15) 0.0531(17) -0.0074(13) 0.0028(13) -0.0070(12)
N2 0.0420(14) 0.0412(15) 0.0382(13) -0.0027(11) -0.0033(11) 0.0096(12)
N3 0.0400(14) 0.0443(15) 0.0334(12) -0.0071(11) 0.0065(11) -0.0089(11)
N4 0.0514(16) 0.0497(16) 0.0316(13) 0.0043(11) 0.0023(11) 0.0159(13)
N5 0.0410(14) 0.0391(14) 0.0293(12) -0.0013(10) 0.0015(10) 0.0026(11)
C1 0.060(2) 0.050(2) 0.057(2) -0.0163(17) -0.0138(18) -0.0036(17)
C2 0.0516(19) 0.0507(19) 0.0336(16) -0.0064(14) -0.0095(14) 0.0093(16)
C11 0.090(3) 0.065(3) 0.0365(18) -0.0095(18) -0.0104(18) 0.019(2)
C3 0.063(2) 0.051(2) 0.0375(17) -0.0023(14) -0.0112(16) 0.0165(17)
C4 0.079(3) 0.0324(17) 0.0467(19) -0.0005(14) 0.0012(18) 0.0124(17)
C5 0.080(3) 0.0365(18) 0.0462(19) -0.0028(15) 0.0117(18) -0.0086(18)
C6 0.0363(18) 0.082(3) 0.055(2) -0.014(2) 0.0081(15) -0.0185(18)
C7 0.0337(17) 0.110(4) 0.0431(18) -0.012(2) -0.0059(15) 0.006(2)
C8 0.045(2) 0.086(3) 0.0421(18) -0.0023(19) -0.0043(15) 0.026(2)
C9 0.086(3) 0.043(2) 0.048(2) 0.0092(16) 0.006(2) 0.020(2)
C10 0.088(3) 0.0335(18) 0.067(3) 0.0014(17) 0.016(2) -0.0087(19)
Cl1 0.0429(4) 0.0513(5) 0.0381(4) -0.0065(3) 0.0113(3) -0.0069(3)
Cl2 0.0707(6) 0.0485(5) 0.0394(4) -0.0078(4) 0.0088(4) -0.0046(4)
Cl3 0.0425(4) 0.0495(5) 0.0539(5) 0.0061(4) -0.0022(3) 0.0001(3)
O1 0.096(2) 0.0709(19) 0.0522(16) 0.0105(14) 0.0136(16) 0.0189(18)
O2 0.088(2) 0.0664(19) 0.075(2) -0.0314(16) 0.0201(18) -0.0074(17)
O3 0.145(4) 0.134(4) 0.091(3) -0.026(3) -0.047(3) 0.066(3)
O4 0.172(5) 0.141(4) 0.098(3) -0.066(3) 0.067(3) -0.102(4)
O5 0.193(5) 0.129(4) 0.105(3) -0.045(3) 0.019(4) -0.065(4)
O6 0.147(4) 0.055(2) 0.156(4) 0.012(2) 0.067(3) -0.002(2)
O7 0.067(2) 0.263(6) 0.085(3) 0.058(3) 0.002(2) 0.052(3)
O8 0.0507(19) 0.160(4) 0.103(3) 0.009(3) 0.0159(18) 0.016(2)

loop_
_atom_type_symbol
_atom_type_description
_atom_type_scat_dispersion_real
_atom_type_scat_dispersion_imag
_atom_type_scat_source
C C 0.0033 0.0016 'International Tables Vol C Tables 4.2.6.8 and 6.1.1.4'
H H 0.0000 0.0000 'International Tables Vol C Tables 4.2.6.8 and 6.1.1.4'
N N 0.0061 0.0033 'International Tables Vol C Tables 4.2.6.8 and 6.1.1.4'
Co Co 0.3494 0.9721 'International Tables Vol C Tables 4.2.6.8 and 6.1.1.4'
Cl Cl 0.1484 0.1585 'International Tables Vol C Tables 4.2.6.8 and 6.1.1.4'
O O 0.0106 0.0060 'International Tables Vol C Tables 4.2.6.8 and 6.1.1.4'

loop_
_geom_angle_atom_site_label_1
_geom_angle_atom_site_label_2
_geom_angle_atom_site_label_3
_geom_angle
_geom_angle_site_symmetry_1
_geom_angle_site_symmetry_3
_geom_angle_publ_flag
N2 Co N1 87.96(13) . . ?
N2 Co N3 87.05(12) . . ?
N1 Co N3 174.94(12) . . ?
N2 Co N4 175.90(13) . . ?
N1 Co N4 87.95(13) . . ?
N3 Co N4 97.05(13) . . ?
N2 Co N5 84.81(11) . . ?
N1 Co N5 84.67(12) . . ?
N3 Co N5 94.08(11) . . ?
N4 Co N5 94.86(11) . . ?
N2 Co Cl1 90.63(9) . . ?
N1 Co Cl1 91.65(9) . . ?
N3 Co Cl1 89.20(8) . . ?
N4 Co Cl1 89.44(8) . . ?
N5 Co Cl1 174.23(8) . . ?
C1 N1 C10 115.2(3) . . ?
C1 N1 Co 108.7(2) . . ?
C10 N1 Co 108.2(2) . . ?
C4 N2 C3 115.1(3) . . ?
C4 N2 Co 108.8(2) . . ?
C3 N2 Co 108.6(2) . . ?
C5 N3 C6 113.8(3) . . ?
C5 N3 Co 108.3(2) . . ?
C6 N3 Co 117.5(2) . . ?
C8 N4 C9 113.4(3) . . ?
C8 N4 Co 117.9(2) . . ?
C9 N4 Co 107.6(2) . . ?
C2 N5 Co 100.39(19) . . ?
N1 C1 C2 109.2(3) . . ?
N5 C2 C1 104.2(3) . . ?
N5 C2 C11 113.3(3) . . ?
C1 C2 C11 112.0(3) . . ?
N5 C2 C3 103.3(3) . . ?
C1 C2 C3 113.5(3) . . ?
C11 C2 C3 110.1(3) . . ?
N2 C3 C2 109.3(3) . . ?
N2 C4 C5 107.8(3) . . ?
N3 C5 C4 108.4(3) . . ?
N3 C6 C7 112.1(3) . . ?
C6 C7 C8 115.2(3) . . ?
N4 C8 C7 112.0(3) . . ?
N4 C9 C10 108.7(3) . . ?
N1 C10 C9 108.1(3) . . ?
O4 Cl2 O1 110.2(3) . . ?
O4 Cl2 O2 112.9(2) . . ?
O1 Cl2 O2 112.3(2) . . ?
O4 Cl2 O3 107.3(4) . . ?
O1 Cl2 O3 108.0(3) . . ?
O2 Cl2 O3 106.0(2) . . ?
O7 Cl3 O5 109.9(4) . . ?
O7 Cl3 O8 109.3(3) . . ?
O5 Cl3 O8 111.9(3) . . ?
O7 Cl3 O6 107.6(3) . . ?
O5 Cl3 O6 106.8(3) . . ?
O8 Cl3 O6 111.1(3) . . ?

loop_
_geom_bond_atom_site_label_1
_geom_bond_atom_site_label_2
_geom_bond_distance
_geom_bond_site_symmetry_2
_geom_bond_publ_flag
Co N2 1.943(3) . ?
Co N1 1.947(3) . ?
Co N3 1.951(3) . ?
Co N4 1.951(3) . ?
Co N5 1.960(2) . ?
Co Cl1 2.2467(8) . ?
N1 C1 1.492(5) . ?
N1 C10 1.494(5) . ?
N2 C4 1.492(4) . ?
N2 C3 1.495(4) . ?
N3 C5 1.482(5) . ?
N3 C6 1.488(4) . ?
N4 C8 1.486(5) . ?
N4 C9 1.489(5) . ?
N5 C2 1.493(4) . ?
C1 C2 1.510(6) . ?
C2 C11 1.521(5) . ?
C2 C3 1.530(5) . ?
C4 C5 1.492(6) . ?
C6 C7 1.501(6) . ?
C7 C8 1.505(6) . ?
C9 C10 1.502(7) . ?
Cl2 O4 1.381(4) . ?
Cl2 O1 1.403(3) . ?
Cl2 O2 1.424(3) . ?
Cl2 O3 1.438(4) . ?
Cl3 O7 1.383(4) . ?
Cl3 O5 1.397(4) . ?
Cl3 O8 1.411(4) . ?
Cl3 O6 1.426(4) . ?
